data_9016211
loop_
_publ_author_name
'Mills, S. J.'
'Kampf, A. R.'
'Kolitsch, U.'
'Housley, R. M.'
'Raudsepp, M.'

_publ_section_title
;
 The crystal chemistry and crystal structure of kuksite, Pb3Zn3Te6+P2O14,
 and a note on the crystal structure of yafsoanite, (Ca,Pb)3Zn(TeO6)2
;
_journal_name_full 'American Mineralogist'
_journal_page_first 933
_journal_page_last 938
_journal_paper_doi 10.2138/am.2010.3483
_journal_volume 95
_journal_year 2010
_chemical_compound_source 'Black Pine mine, NW of Philipsburg, Granite County, Montana, USA'
_chemical_formula_sum 'As0.404 O14 P1.594 Pb3 Te Zn3'
_chemical_name_mineral Kuksite
_space_group_IT_number 150
_symmetry_space_group_name_Hall 'P 3 2"'
_symmetry_space_group_name_H-M 'P 3 2 1'
_cell_angle_alpha 90
_cell_angle_beta 90
_cell_angle_gamma 120
_cell_length_a 8.392
_cell_length_b 8.392
_cell_length_c 5.204
_cell_formula_units_Z 1
_cell_volume 317.394
_database_code_amcsd 0005047
_exptl_crystal_density_diffrn 6.535
_cod_original_formula_sum 'Pb3 Te Zn3 P1.594 As.404 O14'
_cod_database_code 9016211

loop_
_space_group_symop_operation_xyz
x,y,z
y,x,-z
-y,x-y,z
-x,-x+y,-z
-x+y,-x,z
x-y,-y,-z

loop_
_atom_site_aniso_label
_atom_site_aniso_U_11
_atom_site_aniso_U_22
_atom_site_aniso_U_33
_atom_site_aniso_U_12
_atom_site_aniso_U_13
_atom_site_aniso_U_23
Pb 0.03220 0.02990 0.02550 0.01497 0.00031 0.00060
Te 0.02540 0.02540 0.01640 0.01270 0.00000 0.00000
Zn 0.02320 0.03140 0.02080 0.01160 0.00230 0.00120
P 0.02640 0.02640 0.02600 0.01320 0.00000 0.00000
As 0.02640 0.02640 0.02600 0.01320 0.00000 0.00000
O1 0.03800 0.04000 0.02700 0.01700 0.00500 -0.01500
O2 0.03700 0.06700 0.02600 -0.00100 0.00900 -0.00900
O3 0.03500 0.03500 0.04200 0.01800 0.00000 0.00000

loop_
_atom_site_label
_atom_site_fract_x
_atom_site_fract_y
_atom_site_fract_z
_atom_site_occupancy
_atom_site_U_iso_or_equiv
Pb 0.40881 0.00000 0.00000 1.00000 0.02950
Te 0.00000 0.00000 0.00000 1.00000 0.02240
Zn 0.00000 -0.24780 0.50000 1.00000 0.02600
P 0.33333 0.66667 0.53140 0.79700 0.02610
As 0.33333 0.66667 0.53140 0.20200 0.02610
O1 -0.12240 -0.21610 0.78780 1.00000 0.03600
O2 0.52510 -0.19690 0.65600 1.00000 0.05600
O3 0.33333 0.66667 0.23800 1.00000 0.03800

loop_
_cod_related_entry_id
_cod_related_entry_database
_cod_related_entry_code
1 AMCSD 0005047
